data_7160032
loop_
_publ_author_name
'Posp&#xed;&#x161;ilov&#xe1;, Jana'
'Heger, Tom&#xe1;&#x161;'
'Kurka, Ond&#x159;ej'
'Kvasnicov&#xe1;, Marie'
'Chl&#xe1;dkov&#xe1;, Anna'
'Nemec, Ivan'
'R&#xe1;rov&#xe1;, Lucie'
'Canka&#x159;, Petr'

_publ_section_title
;
 Atropisomeric 1-phenylbenzimidazoles affecting microtubule organization:
 influence of axial chirality.
;
_journal_issue 34
_journal_name_full 'Organic &amp; biomolecular chemistry'
_journal_page_first 6966
_journal_page_last 6980
_journal_paper_doi 10.1039/d4ob00863d
_journal_volume 22
_journal_year 2024
_chemical_formula_moiety 'C20 H12 Cl N3'
_chemical_formula_sum 'C20 H12 Cl N3'
_chemical_formula_weight 329.78
_space_group_crystal_system monoclinic
_space_group_IT_number 4
_space_group_name_Hall 'P 2yb'
_space_group_name_H-M_alt 'P 1 21 1'
_atom_sites_solution_hydrogens geom
_audit_creation_date 2023-04-04
_audit_creation_method
;
Olex2 1.3
(compiled 2020.11.12 svn.r5f609507 for OlexSys, GUI svn.r6408)
;
_audit_update_record
;
2023-07-28 deposited with the CCDC.	2024-07-04 downloaded from the CCDC.
;
_cell_angle_alpha 90
_cell_angle_beta 102.8862(5)
_cell_angle_gamma 90
_cell_formula_units_Z 4
_cell_length_a 10.66903(6)
_cell_length_b 13.58537(6)
_cell_length_c 11.39283(5)
_cell_measurement_reflns_used 34204
_cell_measurement_temperature 100.0(2)
_cell_measurement_theta_max 69.6000
_cell_measurement_theta_min 3.9380
_cell_volume 1609.719(14)
_computing_cell_refinement 'CrysAlisPro 1.171.42.49 (Rigaku OD, 2022)'
_computing_data_collection 'CrysAlisPro 1.171.42.49 (Rigaku OD, 2022)'
_computing_data_reduction 'CrysAlisPro 1.171.42.49 (Rigaku OD, 2022)'
_computing_molecular_graphics 'Olex2 1.3 (Dolomanov et al., 2009)'
_computing_publication_material 'Olex2 1.3 (Dolomanov et al., 2009)'
_computing_structure_refinement 'SHELXL 2014/7 (Sheldrick, 2015)'
_computing_structure_solution 'SHELXT  (Sheldrick, 2015)'
_diffrn_ambient_temperature 100.0(2)
_diffrn_detector_area_resol_mean 10.0000
_diffrn_detector_type HyPix3000
_diffrn_measured_fraction_theta_full 1.000
_diffrn_measured_fraction_theta_max 0.995
_diffrn_measurement_details
;
List of Runs (angles in degrees, time in seconds):

  # Type    Start    End  Width  t~exp~   \w     \q     \k     \f   Frames
#--------------------------------------------------------------------------
  1  \w    -79.00 -53.00   0.50    0.20    --  -42.75 114.00 124.00   52
  2  \w    -78.00 -47.00   0.50    0.20    --  -42.75-172.00-107.00   62
  3  \w   -115.00 -71.00   0.50    0.20    --  -42.75 172.00 -94.00   88
  4  \w     64.00  90.00   0.50    0.20    --   44.32-172.00-107.00   52
  5  \w     60.00  85.00   0.50    0.20    --   44.32 172.00 -94.00   50
  6  \w     16.00  83.00   0.50    0.20    --   44.32-114.00  33.00  134
  7  \w   -109.00 -83.00   0.50    0.50    --  -95.95 114.00 124.00   52
  8  \w    -82.00 -47.00   0.50    0.50    --  -95.95 172.00 -94.00   70
  9  \w   -131.00-105.00   0.50    0.50    --  -95.95 172.00 -94.00   52
 10  \w   -161.00-115.00   0.50    0.50    --  -95.95-114.00  33.00   92
 11  \w     73.00  98.00   0.50    0.50    --   97.51 172.00 -94.00   50
 12  \w     97.00 122.00   0.50    0.50    --   97.51 114.00 124.00   50
 13  \w     66.00 105.00   0.50    0.50    --   97.51-114.00  33.00   78
 14  \w    -54.00  -9.00   0.50    0.20    --  -10.00 119.00-122.45   90
 15  \w    -23.00   2.00   0.50    0.20    --   14.00 105.00  47.90   50
 16  \w    -54.00  -2.00   0.50    0.20    --  -14.00 111.00 159.44  104
 17  \w    -56.00 -31.00   0.50    0.20    --   14.00 159.00-133.33   50
 18  \w     -4.00  21.00   0.50    0.20    --   30.00 100.00-103.63   50
 19  \w     -4.00  21.00   0.50    0.20    --   30.00 100.00  31.34   50
 20  \w     -3.00  22.00   0.50    0.20    --   30.00  99.00  69.92   50
 21  \w     -2.00  23.00   0.50    0.20    --   30.00  96.00 168.98   50
 22  \w      2.00  27.00   0.50    0.20    --   34.00  97.00 -28.31   50
 23  \w      6.00  31.00   0.50    0.20    --   38.00  95.00 108.93   50
 24  \w      6.00  31.00   0.50    0.20    --   38.00  95.00 173.64   50
 25  \w      6.00  31.00   0.50    0.20    --   38.00  95.00  30.83   50
 26  \w      7.00  32.00   0.50    0.20    --   38.00  94.00 -68.01   50
 27  \w      6.00  31.00   0.50    0.20    --   38.00  95.00-156.52   50
 28  \w     12.00  37.00   0.50    0.20    --   42.00  90.00  -9.82   50
 29  \w     14.00  39.00   0.50    0.20    --   42.00  91.00 114.62   50
 30  \w     12.00  37.00   0.50    0.20    --   42.00  90.00-118.80   50
 31  \w    -42.00 -17.00   0.50    0.20    --  -42.75 -91.00-159.99   50
 32  \w     16.00  41.00   0.50    0.20    --   46.00  91.00-178.16   50
 33  \w     16.00  41.00   0.50    0.20    --   46.00  92.00  92.21   50
 34  \w     17.00  42.00   0.50    0.20    --   46.00  87.00 -86.15   50
 35  \w     16.00  41.00   0.50    0.20    --   46.00  92.00 159.44   50
 36  \w     16.00  41.00   0.50    0.20    --   46.00  91.00  24.51   50
 37  \w     17.00  42.00   0.50    0.20    --   46.00  88.00 -49.99   50
 38  \w     16.00  41.00   0.50    0.20    --   46.00  91.00  69.74   50
 39  \w     16.00  41.00   0.50    0.20    --   46.00  90.00   9.93   50
 40  \w    -76.00 -31.00   0.50    0.20    --  -54.00 -71.00 129.27   90
 41  \w   -119.00 -93.00   0.50    0.20    --  -54.00 -73.00 163.41   52
 42  \w    -64.00 -33.00   0.50    0.20    --  -54.00 -70.00-171.46   62
 43  \w     66.00  92.00   0.50    0.20    --   54.00  77.00  31.54   52
 44  \w     30.00  56.00   0.50    0.20    --   54.00  77.00  31.54   52
 45  \w    -55.00 -30.00   0.50    0.20    --  -54.00 -73.00 163.41   50
 46  \w    -55.00 -29.00   0.50    0.20    --  -54.00 -76.00  39.39   52
 47  \w    -57.00 -31.00   0.50    0.20    --  -54.00 -72.00  -5.54   52
 48  \w   -113.00 -72.00   0.50    0.20    --  -54.00 -74.00 -84.88   82
 49  \w   -110.00 -84.00   0.50    0.20    --  -54.00 -76.00  39.39   52
 50  \w    -58.00 -30.00   0.50    0.20    --  -54.00 -74.00 -84.88   56
 51  \w    -71.00 -33.00   0.50    0.20    --  -58.00 -76.00  84.09   76
 52  \w     39.00  65.00   0.50    0.20    --   58.00  75.00 -25.03   52
 53  \w    -63.00 -37.00   0.50    0.20    --  -58.00 -71.00-121.70   52
 54  \w     33.00  97.00   0.50    0.20    --   58.00  77.00 173.89  128
 55  \w    -70.00 -40.00   0.50    0.20    --  -62.00 -69.00-143.80   60
 56  \w    -64.00 -39.00   0.50    0.20    --  -62.00 -69.00  17.23   50
 57  \w    -64.00 -39.00   0.50    0.20    --  -62.00 -70.00 -98.09   50
 58  \w   -102.00 -70.00   0.50    0.20    --  -62.00 -69.00  17.23   64
 59  \w    -63.00 -37.00   0.50    0.20    --  -62.00 -76.00  58.75   52
 60  \w    -68.00 -39.00   0.50    0.20    --  -62.00 -72.00  -9.58   58
 61  \w    -70.00 -41.00   0.50    0.20    --  -66.00 -75.00  42.55   58
 62  \w   -128.00 -43.00   0.50    0.20    --  -66.00 -69.00 129.82  170
 63  \w    -73.00 -41.00   0.50    0.20    --  -66.00 -76.00 -25.32   64
 64  \w    -78.00 -45.00   0.50    0.50    --  -70.00 -77.00-157.02   66
 65  \w   -107.00 -45.00   0.50    0.50    --  -70.00 -76.00 -35.79  124
 66  \w   -123.00 -97.00   0.50    0.50    --  -74.00 -76.00 -82.66   52
 67  \w    -75.00 -49.00   0.50    0.50    --  -74.00 -76.00 -82.66   52
 68  \w    -82.00 -51.00   0.50    0.50    --  -74.00 -72.00 -70.31   62
 69  \w    -81.00 -50.00   0.50    0.50    --  -74.00 -74.00-175.47   62
 70  \w    -82.00 -49.00   0.50    0.50    --  -74.00 -76.00-101.65   66
 71  \w   -140.00 -91.00   0.50    0.50    --  -74.00 -76.00-101.65   98
 72  \w    -79.00 -54.00   0.50    0.50    --  -78.00 -72.00  21.90   50
 73  \w    -90.00 -54.00   0.50    0.50    --  -78.00 -74.00 128.31   72
 74  \w    -94.00 -53.00   0.50    0.50    --  -78.00 -77.00 175.30   82
 75  \w    -78.00 -53.00   0.50    0.50    --  -78.00 -76.00 100.70   50
 76  \w    -87.00 -53.00   0.50    0.50    --  -78.00 -75.00-119.07   68
 77  \w   -133.00 -85.00   0.50    0.50    --  -78.00 -72.00  21.90   96
 78  \w    -90.00 -55.00   0.50    0.50    --  -78.00 -77.00  81.75   70
 79  \w   -123.00 -97.00   0.50    0.50    --  -78.00 -77.00  81.75   52
 80  \w    -87.00 -57.00   0.50    0.50    --  -82.00 -77.00 115.13   60
 81  \w    -92.00 -57.00   0.50    0.50    --  -82.00 -77.00 -96.20   70
 82  \w    -84.00 -59.00   0.50    0.50    --  -82.00 -75.00   8.88   50
 83  \w    -99.00 -57.00   0.50    0.50    --  -82.00 -76.00  49.70   84
 84  \w   -144.00 -58.00   0.50    0.50    --  -82.00 -74.00-133.39  172
 85  \w   -146.00-100.00   0.50    0.50    --  -82.00 -77.00 -17.89   92
 86  \w    -94.00 -57.00   0.50    0.50    --  -82.00 -77.00 -17.89   74
 87  \w    -86.00 -57.00   0.50    0.50    --  -82.00 -76.00 -43.07   58
 88  \w   -109.00 -64.00   0.50    0.50    --  -86.00 -71.00 -64.41   90
 89  \w    -92.00 -66.00   0.50    0.50    --  -86.00 -70.00 129.88   52
 90  \w   -152.00-115.00   0.50    0.50    --  -86.00 -71.00 -64.41   74
 91  \w   -145.00 -63.00   0.50    0.50    --  -86.00 -77.00-173.47  164
 92  \w   -153.00-127.00   0.50    0.50    --  -90.00 -76.00  38.14   52
 93  \w   -149.00 -70.00   0.50    0.50    --  -90.00 -59.00 105.08  158
 94  \w   -106.00 -65.00   0.50    0.50    --  -90.00 -76.00  38.14   82
 95  \w    -90.00 -65.00   0.50    0.50    --  -90.00 -76.00   2.50   50
 96  \w   -157.00-101.00   0.50    0.50    --  -90.00 -76.00   2.50  112
 97  \w    -95.00 -69.00   0.50    0.50    --  -94.00 -76.00 170.22   52
 98  \w   -161.00 -71.00   0.50    0.50    --  -94.00 -69.00-108.01  180
 99  \w    -96.00 -71.00   0.50    0.50    --  -94.00 -71.00 -30.64   50
100  \w   -160.00-121.00   0.50    0.50    --  -94.00 -71.00 -30.64   78
101  \w   -138.00 -71.00   0.50    0.50    --  -95.95 -77.00-150.00  134
102  \w    -57.00 -32.00   0.50    0.50    --  -95.95  50.00 120.00   50
103  \w    -98.00 -73.00   0.50    0.50    --  -95.95 -77.00-120.00   50
104  \w   -128.00-102.00   0.50    0.50    --  -95.95 -77.00-120.00   52
105  \w   -137.00 -74.00   0.50    0.50    --  -95.95 -68.00 120.00  126
106  \w   -125.00 -90.00   0.50    0.50    --  -95.95 142.00-168.32   70
107  \w    -80.00 -29.00   0.50    0.50    --  -95.95  68.00 150.00  102
108  \w   -156.00 -75.00   0.50    0.50    --  -95.95 -68.00 150.00  162
109  \w   -163.00 -71.00   0.50    0.50    --  -95.95 -76.00-132.87  184
110  \w    -74.00 -37.00   0.50    0.50    --  -95.95 142.00-168.32   74
111  \w   -135.00 -80.00   0.50    0.50    --  -95.95 -59.00 -90.00  110
112  \w   -161.00 -74.00   0.50    0.50    --  -95.95 -68.00  60.00  174
113  \w    -57.00 -30.00   0.50    0.50    --  -95.95  50.00 150.00   54
114  \w   -101.00 -76.00   0.50    0.50    --  -95.95 -68.00 -90.00   50
115  \w   -123.00 -71.00   0.50    0.50    --  -95.95 -77.00  30.00  104
116  \w    -69.00 -27.00   0.50    0.50    --  -95.95  96.00 -90.00   84
117  \w   -112.00 -71.00   0.50    0.50    --  -95.95 -77.00-180.00   82
118  \w   -155.00-124.00   0.50    0.50    --  -95.95 -77.00-180.00   62
119  \w    -56.00 -30.00   0.50    0.50    --  -95.95  50.00 -90.00   52
120  \w   -162.00-103.00   0.50    0.50    --  -95.95 -59.00 -60.00  118
121  \w    -57.00 -31.00   0.50    0.50    --  -95.95  50.00 -60.00   52
122  \w   -153.00 -71.00   0.50    0.50    --  -95.95 -77.00  90.00  164
123  \w   -162.00-118.00   0.50    0.50    --  -95.95 -42.00 -30.00   88
124  \w    -83.00 -46.00   0.50    0.50    --  -95.95  68.00 -30.00   74
125  \w    125.00 150.00   0.50    0.50    --   97.51  77.00 -60.00   50
126  \w     50.00 104.00   0.50    0.50    --   97.51 -77.00  60.00  108
127  \w     73.00 118.00   0.50    0.50    --   97.51  77.00 -60.00   90
128  \w    128.00 164.00   0.50    0.50    --   97.51  77.00-150.00   72
129  \w     73.00  98.00   0.50    0.50    --   97.51  77.00-150.00   50
130  \w     32.00  69.00   0.50    0.50    --   97.51 -59.00-180.00   74
131  \w     49.00 107.00   0.50    0.50    --   97.51-117.00-150.00  116
132  \w     73.00 156.00   0.50    0.50    --   97.51  77.00 -30.00  166
133  \w     52.00  90.00   0.50    0.50    --   97.51 -96.00-150.00   76
134  \w     32.00 126.00   0.50    0.50    --   97.51-145.00  30.00  188
135  \w    122.00 151.00   0.50    0.50    --   97.51  77.00  60.00   58
136  \w     73.00  99.00   0.50    0.50    --   97.51  77.00  60.00   52
137  \w     36.00 107.00   0.50    0.50    --   97.51-117.00  90.00  142
138  \w    140.00 165.00   0.50    0.50    --   97.51  77.00   0.00   50
139  \w     73.00 131.00   0.50    0.50    --   97.51  77.00   0.00  116
140  \w     36.00  83.00   0.50    0.50    --   97.51 -68.00 -30.00   94
141  \w     32.00  68.00   0.50    0.50    --   97.51 -59.00   0.00   72
142  \w     56.00  83.00   0.50    0.50    --   97.51 -68.00-150.00   54
143  \w    137.00 162.00   0.50    0.50    --   97.51  68.00 120.00   50
144  \w     79.00 117.00   0.50    0.50    --   97.51  68.00 120.00   76
145  \w     67.00  92.00   0.50    0.50    --   97.51-172.00-107.00   50
;
_diffrn_measurement_device 'four-circle diffractometer'
_diffrn_measurement_device_type 'XtaLAB Synergy, Single source at home/near, HyPix3000'
_diffrn_measurement_method '\w scans'
_diffrn_radiation_type CuK\a
_diffrn_radiation_wavelength 1.54184
_diffrn_reflns_av_R_equivalents 0.0278
_diffrn_reflns_av_unetI/netI 0.0154
_diffrn_reflns_Laue_measured_fraction_full 1.000
_diffrn_reflns_Laue_measured_fraction_max 0.995
_diffrn_reflns_limit_h_max 12
_diffrn_reflns_limit_h_min -12
_diffrn_reflns_limit_k_max 16
_diffrn_reflns_limit_k_min -16
_diffrn_reflns_limit_l_max 13
_diffrn_reflns_limit_l_min -13
_diffrn_reflns_number 38364
_diffrn_reflns_point_group_measured_fraction_full 1.000
_diffrn_reflns_point_group_measured_fraction_max 0.990
_diffrn_reflns_theta_full 67.684
_diffrn_reflns_theta_max 69.745
_diffrn_reflns_theta_min 3.980
_exptl_absorpt_coefficient_mu 2.128
_exptl_absorpt_correction_T_max 0.611
_exptl_absorpt_correction_T_min 0.406
_exptl_absorpt_correction_type analytical
_exptl_absorpt_process_details
;
CrysAlisPro 1.171.42.49 (Rigaku Oxford Diffraction, 2022)
Analytical numeric absorption correction using a multifaceted crystal
model based on expressions derived by R.C. Clark & J.S. Reid.
(Clark, R. C. & Reid, J. S. (1995). Acta Cryst. A51, 887-897)
Empirical absorption correction using spherical harmonics,
implemented in SCALE3 ABSPACK scaling algorithm.
;
_exptl_crystal_colour colourless
_exptl_crystal_colour_primary colourless
_exptl_crystal_density_diffrn 1.361
_exptl_crystal_description block
_exptl_crystal_F_000 680
_exptl_crystal_size_max 0.298
_exptl_crystal_size_mid 0.217
_exptl_crystal_size_min 0.166
_refine_diff_density_max 0.130
_refine_diff_density_min -0.186
_refine_diff_density_rms 0.035
_refine_ls_abs_structure_details
;
 Flack x determined using 2811 quotients [(I+)-(I-)]/[(I+)+(I-)]
 (Parsons, Flack and Wagner, Acta Cryst. B69 (2013) 249-259).
;
_refine_ls_abs_structure_Flack 0.003(6)
_refine_ls_extinction_method none
_refine_ls_goodness_of_fit_ref 1.034
_refine_ls_hydrogen_treatment constr
_refine_ls_matrix_type full
_refine_ls_number_parameters 433
_refine_ls_number_reflns 6013
_refine_ls_number_restraints 1
_refine_ls_restrained_S_all 1.033
_refine_ls_R_factor_all 0.0243
_refine_ls_R_factor_gt 0.0242
_refine_ls_shift/su_max 0.000
_refine_ls_shift/su_mean 0.000
_refine_ls_structure_factor_coef Fsqd
_refine_ls_weighting_details 'w=1/[\s^2^(Fo^2^)+(0.0383P)^2^+0.3430P] where P=(Fo^2^+2Fc^2^)/3'
_refine_ls_weighting_scheme calc
_refine_ls_wR_factor_gt 0.0620
_refine_ls_wR_factor_ref 0.0621
_reflns_Friedel_coverage 0.904
_reflns_Friedel_fraction_full 0.999
_reflns_Friedel_fraction_max 0.984
_reflns_number_gt 5989
_reflns_number_total 6013
_reflns_threshold_expression 'I > 2\s(I)'
_cod_data_source_file d4ob00863d3.cif
_cod_data_source_block in_2022_281
_cod_depositor_comments 'Adding full bibliography for 7160032--7160033.cif.'
_cod_original_cell_volume 1609.720(13)
_cod_database_code 7160032
_shelx_shelxl_version_number 2014/7
_shelx_space_group_comment
;
The symmetry employed for this shelxl refinement is uniquely defined
by the following loop, which should always be used as a source of
symmetry information in preference to the above space-group names.
They are only intended as comments.
;
_olex2_refinement_description
;
1. Fixed Uiso
 At 1.2 times of:
  All C(H) groups
2.a Aromatic/amide H refined with riding coordinates:
 C15(H15), C16(H16), C4A(H4A), C13(H13), C9A(H9A), C18A(H18A), C17(H17),
 C11(H11), C9(H9), C12A(H12A), C2A(H2A), C18(H18), C13A(H13A), C4(H4), C2(H2),
 C15A(H15A), C10A(H10A), C12(H12), C11A(H11A), C3(H3), C17A(H17A), C10(H10),
 C16A(H16A), C3A(H3A)
;
_olex2_submission_special_instructions 'No special instructions were received'
_oxdiff_exptl_absorpt_empirical_details
;
Empirical correction (ABSPACK) includes:
- Absorption correction using spherical harmonics
- Frame scaling
;

loop_
_space_group_symop_operation_xyz
'x, y, z'
'-x, y+1/2, -z'

loop_
_atom_site_label
_atom_site_type_symbol
_atom_site_fract_x
_atom_site_fract_y
_atom_site_fract_z
_atom_site_U_iso_or_equiv
_atom_site_adp_type
_atom_site_occupancy
_atom_site_site_symmetry_order
_atom_site_calc_flag
_atom_site_refinement_flags_posn
_atom_site_refinement_flags_adp
_atom_site_refinement_flags_occupancy
_atom_site_disorder_assembly
_atom_site_disorder_group
Cl1A Cl 0.22062(5) 0.82226(4) 0.62451(4) 0.02598(12) Uani 1 1 d . . . . .
Cl1 Cl -0.16096(5) 0.96576(4) 0.10270(4) 0.02712(12) Uani 1 1 d . . . . .
N1A N 0.27844(16) 0.67350(12) 0.41148(15) 0.0166(3) Uani 1 1 d . . . . .
N2A N 0.13653(16) 0.61650(12) 0.24871(15) 0.0178(3) Uani 1 1 d . . . . .
N1 N 0.13363(16) 0.87353(12) 0.13687(14) 0.0167(3) Uani 1 1 d . . . . .
N2 N 0.30487(17) 0.90361(13) 0.28803(15) 0.0204(3) Uani 1 1 d . . . . .
N3 N 0.19971(19) 1.07492(14) -0.02131(17) 0.0273(4) Uani 1 1 d . . . . .
N3A N 0.28666(19) 0.44549(14) 0.55687(18) 0.0309(4) Uani 1 1 d . . . . .
C5A C 0.07288(19) 0.67730(14) 0.31399(17) 0.0166(4) Uani 1 1 d . . . . .
C15 C -0.0025(2) 0.76138(15) -0.00699(18) 0.0194(4) Uani 1 1 d . . . . .
H15 H -0.0086 0.7178 0.0568 0.023 Uiso 1 1 calc R U . . .
C7 C 0.26390(19) 0.85816(14) 0.18450(17) 0.0175(4) Uani 1 1 d . . . . .
C16 C -0.06118(19) 0.73788(15) -0.12503(19) 0.0208(4) Uani 1 1 d . . . . .
H16 H -0.1057 0.6772 -0.1421 0.025 Uiso 1 1 calc R U . . .
C7A C 0.25737(19) 0.61516(14) 0.30831(17) 0.0166(4) Uani 1 1 d . . . . .
C6A C 0.15961(18) 0.71385(14) 0.41599(17) 0.0164(4) Uani 1 1 d . . . . .
C1 C -0.02539(19) 0.98242(15) 0.21794(18) 0.0198(4) Uani 1 1 d . . . . .
C8 C 0.3515(2) 0.80221(14) 0.12593(18) 0.0190(4) Uani 1 1 d . . . . .
C6 C 0.0914(2) 0.93718(14) 0.21644(17) 0.0179(4) Uani 1 1 d . . . . .
C14A C 0.39289(19) 0.68115(15) 0.50469(17) 0.0177(4) Uani 1 1 d . . . . .
C8A C 0.3581(2) 0.55886(14) 0.26796(17) 0.0179(4) Uani 1 1 d . . . . .
C4A C -0.05690(19) 0.70478(14) 0.28876(17) 0.0187(4) Uani 1 1 d . . . . .
H4A H -0.1160 0.6791 0.2207 0.022 Uiso 1 1 calc R U . . .
C13 C 0.3133(2) 0.72610(15) 0.04296(19) 0.0216(4) Uani 1 1 d . . . . .
H13 H 0.2254 0.7074 0.0213 0.026 Uiso 1 1 calc R U . . .
C20 C 0.1419(2) 1.00373(15) -0.04780(18) 0.0198(4) Uani 1 1 d . . . . .
C9A C 0.4882(2) 0.58257(16) 0.29672(18) 0.0220(4) Uani 1 1 d . . . . .
H9A H 0.5175 0.6366 0.3484 0.026 Uiso 1 1 calc R U . . .
C1A C 0.1176(2) 0.77819(14) 0.49517(18) 0.0184(4) Uani 1 1 d . . . . .
C18A C 0.5306(2) 0.61322(16) 0.6841(2) 0.0239(4) Uani 1 1 d . . . . .
H18A H 0.5521 0.5616 0.7413 0.029 Uiso 1 1 calc R U . . .
C17 C -0.0554(2) 0.80223(15) -0.21848(18) 0.0223(4) Uani 1 1 d . . . . .
H17 H -0.0964 0.7854 -0.2988 0.027 Uiso 1 1 calc R U . . .
C19A C 0.42430(19) 0.60430(14) 0.58773(18) 0.0182(4) Uani 1 1 d . . . . .
C11 C 0.5316(2) 0.70267(16) 0.0244(2) 0.0253(5) Uani 1 1 d . . . . .
H11 H 0.5925 0.6694 -0.0107 0.030 Uiso 1 1 calc R U . . .
C9 C 0.48236(19) 0.82630(16) 0.15857(18) 0.0224(4) Uani 1 1 d . . . . .
H9 H 0.5105 0.8771 0.2156 0.027 Uiso 1 1 calc R U . . .
C5 C 0.19927(19) 0.95383(15) 0.31019(18) 0.0199(4) Uani 1 1 d . . . . .
C12A C 0.4042(2) 0.42449(16) 0.1445(2) 0.0255(5) Uani 1 1 d . . . . .
H12A H 0.3753 0.3704 0.0926 0.031 Uiso 1 1 calc R U . . .
C2A C -0.00978(19) 0.80726(14) 0.46804(17) 0.0191(4) Uani 1 1 d . . . . .
H2A H -0.0393 0.8528 0.5191 0.023 Uiso 1 1 calc R U . . .
C18 C 0.0096(2) 0.89067(15) -0.19507(18) 0.0216(4) Uani 1 1 d . . . . .
H18 H 0.0125 0.9351 -0.2588 0.026 Uiso 1 1 calc R U . . .
C13A C 0.3169(2) 0.47924(16) 0.19077(18) 0.0222(4) Uani 1 1 d . . . . .
H13A H 0.2282 0.4627 0.1700 0.027 Uiso 1 1 calc R U . . .
C19 C 0.07091(19) 0.91400(14) -0.07675(18) 0.0174(4) Uani 1 1 d . . . . .
C4 C 0.1921(2) 1.01480(16) 0.40739(19) 0.0250(4) Uani 1 1 d . . . . .
H4 H 0.2649 1.0255 0.4713 0.030 Uiso 1 1 calc R U . . .
C2 C -0.0324(2) 1.04335(15) 0.3136(2) 0.0242(4) Uani 1 1 d . . . . .
H2 H -0.1112 1.0750 0.3158 0.029 Uiso 1 1 calc R U . . .
C15A C 0.4686(2) 0.76491(15) 0.51493(19) 0.0213(4) Uani 1 1 d . . . . .
H15A H 0.4479 0.8165 0.4576 0.026 Uiso 1 1 calc R U . . .
C10A C 0.5757(2) 0.52705(17) 0.24974(19) 0.0263(5) Uani 1 1 d . . . . .
H10A H 0.6645 0.5433 0.2701 0.032 Uiso 1 1 calc R U . . .
C12 C 0.4022(2) 0.67777(17) -0.0078(2) 0.0253(4) Uani 1 1 d . . . . .
H12 H 0.3746 0.6271 -0.0653 0.030 Uiso 1 1 calc R U . . .
C11A C 0.5340(2) 0.44846(16) 0.17363(19) 0.0257(5) Uani 1 1 d . . . . .
H11A H 0.5938 0.4112 0.1415 0.031 Uiso 1 1 calc R U . . .
C20A C 0.3474(2) 0.51618(16) 0.57165(19) 0.0216(4) Uani 1 1 d . . . . .
C14 C 0.06494(18) 0.84876(14) 0.01700(17) 0.0164(4) Uani 1 1 d . . . . .
C3 C 0.0758(2) 1.05880(16) 0.4073(2) 0.0262(5) Uani 1 1 d . . . . .
H3 H 0.0687 1.1006 0.4723 0.031 Uiso 1 1 calc R U . . .
C17A C 0.6041(2) 0.69795(17) 0.6954(2) 0.0260(5) Uani 1 1 d . . . . .
H17A H 0.6752 0.7053 0.7619 0.031 Uiso 1 1 calc R U . . .
C10 C 0.5710(2) 0.77667(17) 0.1085(2) 0.0262(5) Uani 1 1 d . . . . .
H10 H 0.6595 0.7934 0.1318 0.031 Uiso 1 1 calc R U . . .
C16A C 0.5749(2) 0.77254(17) 0.6099(2) 0.0252(4) Uani 1 1 d . . . . .
H16A H 0.6282 0.8292 0.6167 0.030 Uiso 1 1 calc R U . . .
C3A C -0.0962(2) 0.77036(15) 0.36598(18) 0.0190(4) Uani 1 1 d . . . . .
H3A H -0.1835 0.7909 0.3498 0.023 Uiso 1 1 calc R U . . .

loop_
_atom_site_aniso_label
_atom_site_aniso_U_11
_atom_site_aniso_U_22
_atom_site_aniso_U_33
_atom_site_aniso_U_23
_atom_site_aniso_U_13
_atom_site_aniso_U_12
Cl1A 0.0229(2) 0.0317(3) 0.0219(2) -0.0113(2) 0.00200(18) 0.0007(2)
Cl1 0.0194(2) 0.0323(3) 0.0280(2) -0.0038(2) 0.00182(19) 0.0042(2)
N1A 0.0168(8) 0.0166(8) 0.0161(8) -0.0007(6) 0.0029(6) 0.0009(6)
N2A 0.0177(8) 0.0173(8) 0.0184(8) -0.0006(6) 0.0040(6) 0.0014(7)
N1 0.0179(8) 0.0157(8) 0.0158(8) -0.0005(6) 0.0022(6) -0.0015(6)
N2 0.0207(9) 0.0191(8) 0.0198(8) 0.0002(7) 0.0012(7) -0.0022(7)
N3 0.0269(10) 0.0224(9) 0.0341(10) 0.0025(8) 0.0099(8) -0.0022(8)
N3A 0.0309(10) 0.0236(10) 0.0396(11) 0.0032(8) 0.0110(8) -0.0029(8)
C5A 0.0191(10) 0.0146(9) 0.0164(9) 0.0008(7) 0.0044(7) -0.0005(7)
C15 0.0185(10) 0.0198(9) 0.0193(9) 0.0029(8) 0.0030(8) -0.0009(8)
C7 0.0175(9) 0.0160(9) 0.0174(9) 0.0030(7) 0.0008(8) -0.0022(7)
C16 0.0177(10) 0.0208(10) 0.0229(10) -0.0027(8) 0.0025(8) -0.0029(8)
C7A 0.0200(10) 0.0130(9) 0.0169(9) 0.0007(7) 0.0044(7) 0.0000(7)
C6A 0.0166(9) 0.0151(9) 0.0176(9) 0.0017(7) 0.0038(7) -0.0004(7)
C1 0.0202(10) 0.0180(9) 0.0206(9) 0.0016(8) 0.0033(8) -0.0019(8)
C8 0.0202(10) 0.0169(10) 0.0192(9) 0.0046(7) 0.0030(8) 0.0011(7)
C6 0.0224(10) 0.0143(9) 0.0176(9) 0.0010(7) 0.0060(8) -0.0018(7)
C14A 0.0174(10) 0.0187(9) 0.0171(9) -0.0021(8) 0.0041(7) 0.0009(8)
C8A 0.0205(10) 0.0176(9) 0.0159(9) 0.0022(7) 0.0046(7) 0.0035(8)
C4A 0.0176(9) 0.0192(10) 0.0183(9) 0.0016(8) 0.0019(8) -0.0002(8)
C13 0.0191(10) 0.0202(10) 0.0247(10) -0.0003(8) 0.0032(8) -0.0003(8)
C20 0.0206(10) 0.0200(10) 0.0199(10) 0.0048(7) 0.0067(8) 0.0039(8)
C9A 0.0213(10) 0.0247(10) 0.0200(10) 0.0004(8) 0.0048(8) 0.0016(8)
C1A 0.0211(10) 0.0173(9) 0.0168(9) -0.0015(7) 0.0039(8) -0.0024(8)
C18A 0.0241(11) 0.0227(10) 0.0237(10) 0.0026(8) 0.0027(8) 0.0054(8)
C17 0.0216(10) 0.0270(11) 0.0172(9) -0.0029(8) 0.0021(8) 0.0021(8)
C19A 0.0181(9) 0.0164(9) 0.0212(10) -0.0015(7) 0.0063(8) 0.0018(7)
C11 0.0231(11) 0.0272(11) 0.0276(11) 0.0070(9) 0.0097(9) 0.0059(9)
C9 0.0205(10) 0.0216(10) 0.0237(10) 0.0031(9) 0.0022(8) -0.0023(9)
C5 0.0225(10) 0.0169(9) 0.0201(9) 0.0016(8) 0.0043(8) -0.0030(8)
C12A 0.0327(12) 0.0212(10) 0.0235(10) -0.0020(8) 0.0086(9) 0.0040(9)
C2A 0.0227(10) 0.0160(9) 0.0196(9) -0.0005(7) 0.0071(8) 0.0014(8)
C18 0.0245(11) 0.0223(10) 0.0192(10) 0.0026(8) 0.0075(8) 0.0046(8)
C13A 0.0250(10) 0.0199(10) 0.0221(10) -0.0003(8) 0.0064(8) 0.0013(8)
C19 0.0167(9) 0.0172(9) 0.0196(10) 0.0012(7) 0.0066(8) 0.0031(8)
C4 0.0328(12) 0.0222(10) 0.0189(10) -0.0027(8) 0.0035(8) -0.0063(9)
C2 0.0293(12) 0.0184(10) 0.0275(11) 0.0006(8) 0.0117(9) -0.0004(8)
C15A 0.0223(11) 0.0185(9) 0.0227(10) -0.0011(8) 0.0042(8) -0.0017(8)
C10A 0.0207(11) 0.0346(12) 0.0240(11) 0.0049(9) 0.0059(8) 0.0061(9)
C12 0.0259(11) 0.0245(10) 0.0253(10) 0.0002(9) 0.0052(9) 0.0016(9)
C11A 0.0276(11) 0.0278(11) 0.0231(10) 0.0041(9) 0.0087(8) 0.0120(9)
C20A 0.0220(11) 0.0213(10) 0.0223(10) 0.0033(8) 0.0071(8) 0.0043(9)
C14 0.0143(9) 0.0189(10) 0.0156(9) 0.0003(7) 0.0021(7) 0.0014(7)
C3 0.0378(13) 0.0188(10) 0.0241(10) -0.0043(8) 0.0115(9) -0.0031(9)
C17A 0.0192(10) 0.0300(12) 0.0256(10) -0.0022(9) -0.0023(8) 0.0015(9)
C10 0.0188(11) 0.0283(11) 0.0312(11) 0.0082(9) 0.0046(9) -0.0003(9)
C16A 0.0227(11) 0.0226(10) 0.0295(11) -0.0031(9) 0.0044(9) -0.0042(8)
C3A 0.0188(10) 0.0192(9) 0.0195(9) 0.0035(8) 0.0055(8) 0.0014(8)

loop_
_atom_type_symbol
_atom_type_description
_atom_type_scat_dispersion_real
_atom_type_scat_dispersion_imag
_atom_type_scat_source
C C 0.0181 0.0091 'International Tables Vol C Tables 4.2.6.8 and 6.1.1.4'
H H 0.0000 0.0000 'International Tables Vol C Tables 4.2.6.8 and 6.1.1.4'
Cl Cl 0.3639 0.7018 'International Tables Vol C Tables 4.2.6.8 and 6.1.1.4'
N N 0.0311 0.0180 'International Tables Vol C Tables 4.2.6.8 and 6.1.1.4'

loop_
_exptl_crystal_face_index_h
_exptl_crystal_face_index_k
_exptl_crystal_face_index_l
_exptl_crystal_face_perp_dist
2 2 1 0.1073
-2 -2 -1 0.1098
2 -1 -2 0.0940
-2 1 2 0.0940
-2 -1 -2 0.1161
-1 2 1 0.1313
2 -1 0 0.1475
-2 1 0 0.1125
-1 1 0 0.1205
1 -2 0 0.1599
-1 2 0 0.1250
-1 2 -1 0.1138
1 -2 1 0.1676
-1 -2 0 0.1265
1 2 0 0.1253
1 2 -1 0.1130
2 -1 2 0.1692
2 2 -1 0.1027
-2 -2 1 0.1095
0 -1 2 0.1453
0 1 -2 0.0875
1 1 -1 0.0946
0 -1 -1 0.1054
1 -1 -1 0.1043
-1 0 0 0.1003
1 0 0 0.1258
-1 0 2 0.0858
1 0 -2 0.0802
-1 -1 2 0.1064
1 0 2 0.1551
1 -1 -2 0.0728
1 0 -1 0.0763

loop_
_geom_angle_atom_site_label_1
_geom_angle_atom_site_label_2
_geom_angle_atom_site_label_3
_geom_angle
_geom_angle_site_symmetry_1
_geom_angle_site_symmetry_3
_geom_angle_publ_flag
C7A N1A C14A 128.11(16) . . ?
C6A N1A C7A 106.14(16) . . ?
C6A N1A C14A 125.22(16) . . ?
C7A N2A C5A 105.79(16) . . ?
C7 N1 C6 106.17(16) . . ?
C7 N1 C14 126.07(16) . . ?
C6 N1 C14 126.20(16) . . ?
C7 N2 C5 105.83(17) . . ?
N2A C5A C6A 110.08(17) . . ?
N2A C5A C4A 128.96(18) . . ?
C4A C5A C6A 120.95(18) . . ?
C16 C15 H15 120.3 . . ?
C14 C15 H15 120.3 . . ?
C14 C15 C16 119.41(19) . . ?
N1 C7 C8 125.46(17) . . ?
N2 C7 N1 112.48(18) . . ?
N2 C7 C8 121.98(18) . . ?
C15 C16 H16 119.7 . . ?
C15 C16 C17 120.67(19) . . ?
C17 C16 H16 119.7 . . ?
N1A C7A C8A 124.50(17) . . ?
N2A C7A N1A 112.48(17) . . ?
N2A C7A C8A 123.02(17) . . ?
N1A C6A C5A 105.51(17) . . ?
N1A C6A C1A 133.98(18) . . ?
C1A C6A C5A 120.50(18) . . ?
C6 C1 Cl1 121.97(16) . . ?
C2 C1 Cl1 119.41(16) . . ?
C2 C1 C6 118.62(19) . . ?
C13 C8 C7 124.61(18) . . ?
C13 C8 C9 118.36(19) . . ?
C9 C8 C7 117.01(18) . . ?
N1 C6 C5 105.37(17) . . ?
C1 C6 N1 134.39(19) . . ?
C1 C6 C5 120.25(18) . . ?
C19A C14A N1A 118.91(18) . . ?
C15A C14A N1A 120.45(18) . . ?
C15A C14A C19A 120.60(18) . . ?
C9A C8A C7A 124.41(18) . . ?
C9A C8A C13A 118.96(18) . . ?
C13A C8A C7A 116.56(18) . . ?
C5A C4A H4A 121.1 . . ?
C3A C4A C5A 117.89(19) . . ?
C3A C4A H4A 121.1 . . ?
C8 C13 H13 119.7 . . ?
C12 C13 C8 120.7(2) . . ?
C12 C13 H13 119.7 . . ?
N3 C20 C19 178.1(2) . . ?
C8A C9A H9A 119.9 . . ?
C8A C9A C10A 120.1(2) . . ?
C10A C9A H9A 119.9 . . ?
C6A C1A Cl1A 121.97(16) . . ?
C2A C1A Cl1A 119.72(15) . . ?
C2A C1A C6A 118.31(18) . . ?
C19A C18A H18A 120.3 . . ?
C17A C18A H18A 120.3 . . ?
C17A C18A C19A 119.32(19) . . ?
C16 C17 H17 119.8 . . ?
C18 C17 C16 120.31(19) . . ?
C18 C17 H17 119.8 . . ?
C14A C19A C20A 119.39(18) . . ?
C18A C19A C14A 119.81(18) . . ?
C18A C19A C20A 120.80(18) . . ?
C12 C11 H11 120.4 . . ?
C10 C11 H11 120.4 . . ?
C10 C11 C12 119.3(2) . . ?
C8 C9 H9 119.7 . . ?
C10 C9 C8 120.6(2) . . ?
C10 C9 H9 119.7 . . ?
N2 C5 C6 110.10(17) . . ?
N2 C5 C4 128.71(19) . . ?
C4 C5 C6 121.19(19) . . ?
C13A C12A H12A 119.9 . . ?
C13A C12A C11A 120.2(2) . . ?
C11A C12A H12A 119.9 . . ?
C1A C2A H2A 119.5 . . ?
C1A C2A C3A 120.92(18) . . ?
C3A C2A H2A 119.5 . . ?
C17 C18 H18 120.3 . . ?
C17 C18 C19 119.33(18) . . ?
C19 C18 H18 120.3 . . ?
C8A C13A H13A 119.7 . . ?
C12A C13A C8A 120.6(2) . . ?
C12A C13A H13A 119.7 . . ?
C18 C19 C20 121.62(18) . . ?
C18 C19 C14 120.08(19) . . ?
C14 C19 C20 118.30(18) . . ?
C5 C4 H4 121.1 . . ?
C3 C4 C5 117.7(2) . . ?
C3 C4 H4 121.1 . . ?
C1 C2 H2 119.7 . . ?
C1 C2 C3 120.6(2) . . ?
C3 C2 H2 119.7 . . ?
C14A C15A H15A 120.4 . . ?
C14A C15A C16A 119.2(2) . . ?
C16A C15A H15A 120.4 . . ?
C9A C10A H10A 119.8 . . ?
C11A C10A C9A 120.5(2) . . ?
C11A C10A H10A 119.8 . . ?
C13 C12 C11 120.5(2) . . ?
C13 C12 H12 119.7 . . ?
C11 C12 H12 119.7 . . ?
C12A C11A H11A 120.2 . . ?
C10A C11A C12A 119.66(19) . . ?
C10A C11A H11A 120.2 . . ?
N3A C20A C19A 178.7(2) . . ?
C15 C14 N1 121.38(17) . . ?
C15 C14 C19 120.17(18) . . ?
C19 C14 N1 118.42(17) . . ?
C4 C3 C2 121.6(2) . . ?
C4 C3 H3 119.2 . . ?
C2 C3 H3 119.2 . . ?
C18A C17A H17A 119.8 . . ?
C18A C17A C16A 120.5(2) . . ?
C16A C17A H17A 119.8 . . ?
C11 C10 H10 119.7 . . ?
C9 C10 C11 120.5(2) . . ?
C9 C10 H10 119.7 . . ?
C15A C16A C17A 120.6(2) . . ?
C15A C16A H16A 119.7 . . ?
C17A C16A H16A 119.7 . . ?
C4A C3A C2A 121.38(19) . . ?
C4A C3A H3A 119.3 . . ?
C2A C3A H3A 119.3 . . ?

loop_
_geom_bond_atom_site_label_1
_geom_bond_atom_site_label_2
_geom_bond_distance
_geom_bond_site_symmetry_2
_geom_bond_publ_flag
Cl1A C1A 1.736(2) . ?
Cl1 C1 1.738(2) . ?
N1A C7A 1.394(3) . ?
N1A C6A 1.393(3) . ?
N1A C14A 1.432(3) . ?
N2A C5A 1.386(2) . ?
N2A C7A 1.317(3) . ?
N1 C7 1.390(3) . ?
N1 C6 1.398(3) . ?
N1 C14 1.438(2) . ?
N2 C7 1.317(3) . ?
N2 C5 1.388(3) . ?
N3 C20 1.150(3) . ?
N3A C20A 1.149(3) . ?
C5A C6A 1.405(3) . ?
C5A C4A 1.401(3) . ?
C15 H15 0.9500 . ?
C15 C16 1.388(3) . ?
C15 C14 1.383(3) . ?
C7 C8 1.475(3) . ?
C16 H16 0.9500 . ?
C16 C17 1.389(3) . ?
C7A C8A 1.474(3) . ?
C6A C1A 1.400(3) . ?
C1 C6 1.393(3) . ?
C1 C2 1.384(3) . ?
C8 C13 1.399(3) . ?
C8 C9 1.401(3) . ?
C6 C5 1.403(3) . ?
C14A C19A 1.399(3) . ?
C14A C15A 1.385(3) . ?
C8A C9A 1.390(3) . ?
C8A C13A 1.402(3) . ?
C4A H4A 0.9500 . ?
C4A C3A 1.381(3) . ?
C13 H13 0.9500 . ?
C13 C12 1.382(3) . ?
C20 C19 1.434(3) . ?
C9A H9A 0.9500 . ?
C9A C10A 1.397(3) . ?
C1A C2A 1.383(3) . ?
C18A H18A 0.9500 . ?
C18A C19A 1.396(3) . ?
C18A C17A 1.383(3) . ?
C17 H17 0.9500 . ?
C17 C18 1.383(3) . ?
C19A C20A 1.440(3) . ?
C11 H11 0.9500 . ?
C11 C12 1.389(3) . ?
C11 C10 1.387(3) . ?
C9 H9 0.9500 . ?
C9 C10 1.384(3) . ?
C5 C4 1.399(3) . ?
C12A H12A 0.9500 . ?
C12A C13A 1.386(3) . ?
C12A C11A 1.388(3) . ?
C2A H2A 0.9500 . ?
C2A C3A 1.405(3) . ?
C18 H18 0.9500 . ?
C18 C19 1.397(3) . ?
C13A H13A 0.9500 . ?
C19 C14 1.400(3) . ?
C4 H4 0.9500 . ?
C4 C3 1.377(3) . ?
C2 H2 0.9500 . ?
C2 C3 1.402(3) . ?
C15A H15A 0.9500 . ?
C15A C16A 1.386(3) . ?
C10A H10A 0.9500 . ?
C10A C11A 1.385(3) . ?
C12 H12 0.9500 . ?
C11A H11A 0.9500 . ?
C3 H3 0.9500 . ?
C17A H17A 0.9500 . ?
C17A C16A 1.392(3) . ?
C10 H10 0.9500 . ?
C16A H16A 0.9500 . ?
C3A H3A 0.9500 . ?

loop_
_geom_torsion_atom_site_label_1
_geom_torsion_atom_site_label_2
_geom_torsion_atom_site_label_3
_geom_torsion_atom_site_label_4
_geom_torsion
_geom_torsion_site_symmetry_1
_geom_torsion_site_symmetry_2
_geom_torsion_site_symmetry_3
_geom_torsion_site_symmetry_4
_geom_torsion_publ_flag
Cl1A C1A C2A C3A -177.99(15) . . . . ?
Cl1 C1 C6 N1 -0.3(3) . . . . ?
Cl1 C1 C6 C5 178.89(15) . . . . ?
Cl1 C1 C2 C3 -179.45(16) . . . . ?
N1A C7A C8A C9A -25.2(3) . . . . ?
N1A C7A C8A C13A 158.05(18) . . . . ?
N1A C6A C1A Cl1A -2.9(3) . . . . ?
N1A C6A C1A C2A 176.8(2) . . . . ?
N1A C14A C19A C18A -175.62(18) . . . . ?
N1A C14A C19A C20A 5.2(3) . . . . ?
N1A C14A C15A C16A 176.48(18) . . . . ?
N2A C5A C6A N1A -0.1(2) . . . . ?
N2A C5A C6A C1A 179.16(17) . . . . ?
N2A C5A C4A C3A -177.20(19) . . . . ?
N2A C7A C8A C9A 153.9(2) . . . . ?
N2A C7A C8A C13A -22.9(3) . . . . ?
N1 C7 C8 C13 -27.0(3) . . . . ?
N1 C7 C8 C9 154.53(19) . . . . ?
N1 C6 C5 N2 1.0(2) . . . . ?
N1 C6 C5 C4 -179.82(18) . . . . ?
N2 C7 C8 C13 156.4(2) . . . . ?
N2 C7 C8 C9 -22.1(3) . . . . ?
N2 C5 C4 C3 178.3(2) . . . . ?
C5A N2A C7A N1A -0.4(2) . . . . ?
C5A N2A C7A C8A -179.61(17) . . . . ?
C5A C6A C1A Cl1A 178.11(15) . . . . ?
C5A C6A C1A C2A -2.2(3) . . . . ?
C5A C4A C3A C2A -1.2(3) . . . . ?
C15 C16 C17 C18 0.3(3) . . . . ?
C7 N1 C6 C1 177.4(2) . . . . ?
C7 N1 C6 C5 -1.9(2) . . . . ?
C7 N1 C14 C15 96.0(2) . . . . ?
C7 N1 C14 C19 -82.0(2) . . . . ?
C7 N2 C5 C6 0.3(2) . . . . ?
C7 N2 C5 C4 -178.8(2) . . . . ?
C7 C8 C13 C12 179.80(19) . . . . ?
C7 C8 C9 C10 179.46(18) . . . . ?
C16 C15 C14 N1 -176.28(18) . . . . ?
C16 C15 C14 C19 1.7(3) . . . . ?
C16 C17 C18 C19 0.9(3) . . . . ?
C7A N1A C6A C5A -0.1(2) . . . . ?
C7A N1A C6A C1A -179.3(2) . . . . ?
C7A N1A C14A C19A -74.6(3) . . . . ?
C7A N1A C14A C15A 107.7(2) . . . . ?
C7A N2A C5A C6A 0.3(2) . . . . ?
C7A N2A C5A C4A 178.9(2) . . . . ?
C7A C8A C9A C10A -177.20(19) . . . . ?
C7A C8A C13A C12A 177.45(18) . . . . ?
C6A N1A C7A N2A 0.4(2) . . . . ?
C6A N1A C7A C8A 179.53(17) . . . . ?
C6A N1A C14A C19A 95.9(2) . . . . ?
C6A N1A C14A C15A -81.8(2) . . . . ?
C6A C5A C4A C3A 1.3(3) . . . . ?
C6A C1A C2A C3A 2.3(3) . . . . ?
C1 C6 C5 N2 -178.38(18) . . . . ?
C1 C6 C5 C4 0.7(3) . . . . ?
C1 C2 C3 C4 0.3(3) . . . . ?
C8 C13 C12 C11 1.3(3) . . . . ?
C8 C9 C10 C11 0.5(3) . . . . ?
C6 N1 C7 N2 2.2(2) . . . . ?
C6 N1 C7 C8 -174.73(18) . . . . ?
C6 N1 C14 C15 -100.3(2) . . . . ?
C6 N1 C14 C19 81.7(2) . . . . ?
C6 C1 C2 C3 -0.3(3) . . . . ?
C6 C5 C4 C3 -0.7(3) . . . . ?
C14A N1A C7A N2A 172.25(18) . . . . ?
C14A N1A C7A C8A -8.6(3) . . . . ?
C14A N1A C6A C5A -172.32(18) . . . . ?
C14A N1A C6A C1A 8.6(3) . . . . ?
C14A C15A C16A C17A -1.2(3) . . . . ?
C8A C9A C10A C11A 0.4(3) . . . . ?
C4A C5A C6A N1A -178.83(17) . . . . ?
C4A C5A C6A C1A 0.4(3) . . . . ?
C13 C8 C9 C10 0.8(3) . . . . ?
C20 C19 C14 N1 -2.0(3) . . . . ?
C20 C19 C14 C15 -179.97(18) . . . . ?
C9A C8A C13A C12A 0.5(3) . . . . ?
C9A C10A C11A C12A -0.4(3) . . . . ?
C1A C2A C3A C4A -0.7(3) . . . . ?
C18A C17A C16A C15A 2.6(3) . . . . ?
C17 C18 C19 C20 178.66(18) . . . . ?
C17 C18 C19 C14 -0.8(3) . . . . ?
C19A C14A C15A C16A -1.1(3) . . . . ?
C19A C18A C17A C16A -1.7(3) . . . . ?
C9 C8 C13 C12 -1.7(3) . . . . ?
C5 N2 C7 N1 -1.5(2) . . . . ?
C5 N2 C7 C8 175.53(17) . . . . ?
C5 C4 C3 C2 0.1(3) . . . . ?
C18 C19 C14 N1 177.52(17) . . . . ?
C18 C19 C14 C15 -0.5(3) . . . . ?
C13A C8A C9A C10A -0.5(3) . . . . ?
C13A C12A C11A C10A 0.3(3) . . . . ?
C2 C1 C6 N1 -179.5(2) . . . . ?
C2 C1 C6 C5 -0.2(3) . . . . ?
C15A C14A C19A C18A 2.0(3) . . . . ?
C15A C14A C19A C20A -177.11(18) . . . . ?
C12 C11 C10 C9 -0.9(3) . . . . ?
C11A C12A C13A C8A -0.4(3) . . . . ?
C14 N1 C7 N2 168.60(17) . . . . ?
C14 N1 C7 C8 -8.3(3) . . . . ?
C14 N1 C6 C1 11.1(3) . . . . ?
C14 N1 C6 C5 -168.25(17) . . . . ?
C14 C15 C16 C17 -1.6(3) . . . . ?
C17A C18A C19A C14A -0.6(3) . . . . ?
C17A C18A C19A C20A 178.54(19) . . . . ?
C10 C11 C12 C13 0.1(3) . . . . ?
